data_4074417
loop_
_publ_author_name
'Mora, Guilhem'
'van Zutphen, Steven'
'Thoumazet, Claire'
'Le Goff, Xavier F.'
'Ricard, Louis'
'Grutzmacher, Hansjorg'
'Le Floch, Pascal'

_publ_section_title
;
 A New Bidentate Aminophosphole&#x2212;Olefin Ligand for the
 Rhodium-Catalyzed Hydroformylation of Mono- and Disubstituted Olefins
;
_journal_issue 23
_journal_name_full Organometallics
_journal_page_first 5528
_journal_paper_doi 10.1021/om060625r
_journal_volume 25
_journal_year 2006
_chemical_formula_sum 'C61 H46 Cl4 N2 P2 Rh2'
_chemical_formula_weight 1216.56
_chemical_name_systematic
; 
 ? 
;
_space_group_IT_number 14
_symmetry_cell_setting monoclinic
_symmetry_space_group_name_Hall '-P 2ybc'
_symmetry_space_group_name_H-M 'P 1 21/c 1'
_atom_sites_solution_hydrogens geom
_atom_sites_solution_primary direct
_atom_sites_solution_secondary difmap
_audit_creation_method SHELXL-97
_cell_angle_alpha 90.00
_cell_angle_beta 103.481(2)
_cell_angle_gamma 90.00
_cell_formula_units_Z 4
_cell_length_a 7.8220(10)
_cell_length_b 27.1350(10)
_cell_length_c 25.5931(10)
_cell_measurement_reflns_used 9582
_cell_measurement_temperature 150.0(1)
_cell_measurement_theta_max 27.485
_cell_measurement_theta_min 0.998
_cell_volume 5282.5(7)
_computing_structure_refinement 'SHELXL-97 (Sheldrick, 1997)'
_computing_structure_solution 'SHELXS-97 (Sheldrick, 1990)'
_diffrn_ambient_temperature 150.0(1)
_diffrn_measured_fraction_theta_full 0.993
_diffrn_measured_fraction_theta_max 0.993
_diffrn_measurement_device_type KappaCCD
_diffrn_measurement_method 'phi and omega scans'
_diffrn_radiation_monochromator graphite
_diffrn_radiation_source 'fine-focus sealed tube'
_diffrn_radiation_type MoK\a
_diffrn_radiation_wavelength 0.71069
_diffrn_reflns_av_R_equivalents 0.0258
_diffrn_reflns_av_sigmaI/netI 0.0588
_diffrn_reflns_limit_h_max 10
_diffrn_reflns_limit_h_min -10
_diffrn_reflns_limit_k_max 31
_diffrn_reflns_limit_k_min -35
_diffrn_reflns_limit_l_max 33
_diffrn_reflns_limit_l_min -33
_diffrn_reflns_number 19670
_diffrn_reflns_theta_full 27.48
_diffrn_reflns_theta_max 27.48
_diffrn_reflns_theta_min 2.78
_exptl_absorpt_coefficient_mu 0.930
_exptl_absorpt_correction_T_max 0.9463
_exptl_absorpt_correction_T_min 0.8358
_exptl_absorpt_correction_type multi-scan
_exptl_crystal_colour Orange
_exptl_crystal_density_diffrn 1.530
_exptl_crystal_density_method 'not measured'
_exptl_crystal_description Needle
_exptl_crystal_F_000 2456
_exptl_crystal_size_max 0.20
_exptl_crystal_size_mid 0.10
_exptl_crystal_size_min 0.06
_refine_diff_density_max 0.695
_refine_diff_density_min -0.759
_refine_diff_density_rms 0.098
_refine_ls_extinction_coef 0.00037(14)
_refine_ls_extinction_expression Fc^*^=kFc[1+0.001xFc^2^\l^3^/sin(2\q)]^-1/4^
_refine_ls_extinction_method SHELXL
_refine_ls_goodness_of_fit_ref 1.069
_refine_ls_hydrogen_treatment mixed
_refine_ls_matrix_type full
_refine_ls_number_parameters 614
_refine_ls_number_reflns 12012
_refine_ls_number_restraints 0
_refine_ls_restrained_S_all 1.069
_refine_ls_R_factor_all 0.0636
_refine_ls_R_factor_gt 0.0413
_refine_ls_shift/su_max 0.001
_refine_ls_shift/su_mean 0.000
_refine_ls_structure_factor_coef Fsqd
_refine_ls_weighting_details 'calc w=1/[\s^2^(Fo^2^)+(0.0639P)^2^+0.0000P] where P=(Fo^2^+2Fc^2^)/3'
_refine_ls_weighting_scheme calc
_refine_ls_wR_factor_gt 0.1150
_refine_ls_wR_factor_ref 0.1219
_reflns_number_gt 8572
_reflns_number_total 12012
_reflns_threshold_expression >2sigma(I)
_cod_data_source_file om060625rsi20060713_041047.cif
_cod_data_source_block rh2cl2ntrop
_cod_depositor_comments
;
The following automatic conversions were performed:

'_symmetry_cell_setting' value 'Monoclinic' changed to 'monoclinic'
according to /home/saulius/struct/CIF-dictionaries/cif_core.dic
dictionary named 'cif_core.dic' version 2.4.1 from 2010-06-29.

Automatic conversion script
Id: cif_fix_values 1715 2011-07-08 13:25:40Z adriana 
;
_cod_original_sg_symbol_H-M 'P21/c     '
_cod_database_code 4074417

loop_
_symmetry_equiv_pos_as_xyz
'x, y, z'
'-x, y+1/2, -z+1/2'
'-x, -y, -z'
'x, -y-1/2, z-1/2'

loop_
_atom_site_label
_atom_site_type_symbol
_atom_site_fract_x
_atom_site_fract_y
_atom_site_fract_z
_atom_site_U_iso_or_equiv
_atom_site_adp_type
_atom_site_occupancy
_atom_site_symmetry_multiplicity
_atom_site_calc_flag
_atom_site_refinement_flags
Rh1 Rh -0.46266(3) -0.204544(10) 0.297773(11) 0.02653(9) Uani 1 1 d .
Rh2 Rh -0.22768(3) -0.310360(10) 0.298521(11) 0.02614(9) Uani 1 1 d .
Cl1 Cl -0.15675(10) -0.22294(3) 0.31874(4) 0.0338(2) Uani 1 1 d .
Cl2 Cl -0.50933(11) -0.29281(3) 0.31497(4) 0.0351(2) Uani 1 1 d .
P1 P -0.41351(11) -0.12935(3) 0.27987(4) 0.0260(2) Uani 1 1 d .
P2 P -0.28886(11) -0.38673(3) 0.27977(4) 0.0254(2) Uani 1 1 d .
N1 N -0.6002(3) -0.09354(10) 0.27166(11) 0.0286(6) Uani 1 1 d .
N2 N -0.1076(3) -0.41882(10) 0.27083(11) 0.0283(6) Uani 1 1 d .
C1 C -0.4896(5) -0.17242(15) 0.15120(16) 0.0429(10) Uani 1 1 d .
H1 H -0.4993 -0.1956 0.1782 0.051 Uiso 1 1 calc R
C2 C -0.5639(7) -0.18304(18) 0.09697(18) 0.0592(13) Uani 1 1 d .
H2 H -0.6238 -0.2133 0.0874 0.071 Uiso 1 1 calc R
C3 C -0.5503(7) -0.1497(2) 0.05752(18) 0.0640(14) Uani 1 1 d .
H3 H -0.6022 -0.1567 0.0209 0.077 Uiso 1 1 calc R
C4 C -0.4603(6) -0.1058(2) 0.07168(17) 0.0564(12) Uani 1 1 d .
H4 H -0.4481 -0.0831 0.0445 0.068 Uiso 1 1 calc R
C5 C -0.3881(5) -0.09478(16) 0.12506(16) 0.0440(10) Uani 1 1 d .
H5 H -0.3289 -0.0643 0.1341 0.053 Uiso 1 1 calc R
C6 C -0.4010(4) -0.12763(14) 0.16575(14) 0.0350(9) Uani 1 1 d .
C7 C -0.3261(4) -0.11403(13) 0.22147(14) 0.0312(8) Uani 1 1 d .
C8 C -0.1795(4) -0.08707(14) 0.23951(15) 0.0375(9) Uani 1 1 d .
H8 H -0.1081 -0.0765 0.2163 0.045 Uiso 1 1 calc R
C9 C -0.1368(4) -0.07505(14) 0.29608(16) 0.0370(9) Uani 1 1 d .
H9 H -0.0369 -0.0557 0.3120 0.044 Uiso 1 1 calc R
C10 C -0.2471(4) -0.09284(13) 0.32497(15) 0.0317(8) Uani 1 1 d .
C11 C -0.2382(4) -0.08404(14) 0.38244(15) 0.0351(9) Uani 1 1 d .
C12 C -0.1996(5) -0.03708(16) 0.40292(18) 0.0474(11) Uani 1 1 d .
H12 H -0.1784 -0.0112 0.3802 0.057 Uiso 1 1 calc R
C13 C -0.1921(6) -0.0279(2) 0.4567(2) 0.0667(15) Uani 1 1 d .
H13 H -0.1651 0.0043 0.4709 0.080 Uiso 1 1 calc R
C14 C -0.2234(6) -0.0649(2) 0.4894(2) 0.0695(16) Uani 1 1 d .
H14 H -0.2180 -0.0583 0.5262 0.083 Uiso 1 1 calc R
C15 C -0.2627(6) -0.1116(2) 0.46963(18) 0.0623(13) Uani 1 1 d .
H15 H -0.2836 -0.1372 0.4928 0.075 Uiso 1 1 calc R
C16 C -0.2716(5) -0.12144(16) 0.41662(15) 0.0444(10) Uani 1 1 d .
H16 H -0.3005 -0.1537 0.4029 0.053 Uiso 1 1 calc R
C17 C -0.7316(4) -0.10905(13) 0.22537(14) 0.0308(8) Uani 1 1 d .
C18 C -0.7824(4) -0.07531(15) 0.18363(15) 0.0359(9) Uani 1 1 d .
H18 H -0.7365 -0.0427 0.1872 0.043 Uiso 1 1 calc R
C19 C -0.9005(5) -0.08956(16) 0.13667(15) 0.0440(10) Uani 1 1 d .
H19 H -0.9335 -0.0669 0.1078 0.053 Uiso 1 1 calc R
C20 C -0.9699(5) -0.13633(17) 0.13176(16) 0.0484(11) Uani 1 1 d .
H20 H -1.0539 -0.1456 0.1001 0.058 Uiso 1 1 calc R
C21 C -0.9168(5) -0.16993(15) 0.17322(16) 0.0422(10) Uani 1 1 d .
H21 H -0.9643 -0.2023 0.1694 0.051 Uiso 1 1 calc R
C22 C -0.7945(4) -0.15718(13) 0.22084(14) 0.0317(8) Uani 1 1 d .
C23 C -0.7361(4) -0.19466(13) 0.26274(14) 0.0301(8) Uani 1 1 d .
H23 H -0.7203 -0.2274 0.2516 0.036 Uiso 1 1 d R
C24 C -0.7022(4) -0.18495(13) 0.31826(16) 0.0333(8) Uani 1 1 d .
H24 H -0.6710 -0.2122 0.3419 0.040 Uiso 1 1 d R
C25 C -0.7111(4) -0.13609(14) 0.34285(14) 0.0311(8) Uani 1 1 d .
C26 C -0.7671(5) -0.13233(16) 0.39079(15) 0.0406(9) Uani 1 1 d .
H26 H -0.8024 -0.1612 0.4064 0.049 Uiso 1 1 calc R
C27 C -0.7720(5) -0.08794(17) 0.41557(15) 0.0449(10) Uani 1 1 d .
H27 H -0.8129 -0.0862 0.4477 0.054 Uiso 1 1 calc R
C28 C -0.7177(5) -0.04550(17) 0.39420(17) 0.0476(11) Uani 1 1 d .
H28 H -0.7169 -0.0149 0.4124 0.057 Uiso 1 1 calc R
C29 C -0.6645(4) -0.04764(15) 0.34634(15) 0.0372(9) Uani 1 1 d .
H29 H -0.6290 -0.0185 0.3312 0.045 Uiso 1 1 calc R
C30 C -0.6633(4) -0.09263(13) 0.32066(14) 0.0295(8) Uani 1 1 d .
C31 C -0.2060(5) -0.39862(15) 0.41350(15) 0.0378(9) Uani 1 1 d .
H31 H -0.1876 -0.3677 0.3982 0.045 Uiso 1 1 calc R
C32 C -0.1363(5) -0.40699(17) 0.46811(16) 0.0468(10) Uani 1 1 d .
H32 H -0.0710 -0.3817 0.4896 0.056 Uiso 1 1 calc R
C33 C -0.1606(5) -0.45033(17) 0.49051(16) 0.0489(11) Uani 1 1 d .
H33 H -0.1130 -0.4555 0.5278 0.059 Uiso 1 1 calc R
C34 C -0.2543(5) -0.48755(15) 0.45972(15) 0.0402(9) Uani 1 1 d .
H34 H -0.2713 -0.5182 0.4758 0.048 Uiso 1 1 calc R
C35 C -0.3230(5) -0.48008(14) 0.40576(15) 0.0348(8) Uani 1 1 d .
H35 H -0.3859 -0.5059 0.3846 0.042 Uiso 1 1 calc R
C36 C -0.3016(4) -0.43483(13) 0.38132(14) 0.0289(8) Uani 1 1 d .
C37 C -0.3765(4) -0.42721(13) 0.32405(14) 0.0298(8) Uani 1 1 d .
C38 C -0.5210(4) -0.44892(14) 0.29413(14) 0.0362(9) Uani 1 1 d .
H38 H -0.5897 -0.4713 0.3092 0.043 Uiso 1 1 calc R
C39 C -0.5660(4) -0.43610(14) 0.23753(15) 0.0359(9) Uani 1 1 d .
H39 H -0.6660 -0.4497 0.2134 0.043 Uiso 1 1 calc R
C40 C -0.4589(4) -0.40403(13) 0.22098(13) 0.0296(8) Uani 1 1 d .
C41 C -0.4788(4) -0.38608(14) 0.16614(14) 0.0325(8) Uani 1 1 d .
C42 C -0.5399(5) -0.41702(16) 0.12286(15) 0.0390(9) Uani 1 1 d .
H42 H -0.5644 -0.4505 0.1293 0.047 Uiso 1 1 calc R
C43 C -0.5662(6) -0.40042(18) 0.07035(16) 0.0514(11) Uani 1 1 d .
H43 H -0.6074 -0.4224 0.0412 0.062 Uiso 1 1 calc R
C44 C -0.5319(6) -0.3515(2) 0.06057(18) 0.0623(13) Uani 1 1 d .
H44 H -0.5528 -0.3397 0.0247 0.075 Uiso 1 1 calc R
C45 C -0.4670(6) -0.31988(18) 0.10325(17) 0.0548(12) Uani 1 1 d .
H45 H -0.4407 -0.2866 0.0966 0.066 Uiso 1 1 calc R
C46 C -0.4405(5) -0.33720(15) 0.15593(16) 0.0431(10) Uani 1 1 d .
H46 H -0.3960 -0.3155 0.1851 0.052 Uiso 1 1 calc R
C47 C -0.0501(4) -0.40122(13) 0.22438(14) 0.0304(8) Uani 1 1 d .
C48 C -0.0493(4) -0.43398(15) 0.18265(15) 0.0359(9) Uani 1 1 d .
H48 H -0.0807 -0.4675 0.1857 0.043 Uiso 1 1 calc R
C49 C -0.0029(5) -0.41765(17) 0.13676(15) 0.0437(10) Uani 1 1 d .
H49 H -0.0031 -0.4401 0.1083 0.052 Uiso 1 1 calc R
C50 C 0.0439(5) -0.36891(17) 0.13159(16) 0.0479(11) Uani 1 1 d .
H50 H 0.0783 -0.3582 0.1002 0.057 Uiso 1 1 calc R
C51 C 0.0400(5) -0.33657(16) 0.17221(16) 0.0419(9) Uani 1 1 d .
H51 H 0.0696 -0.3030 0.1683 0.050 Uiso 1 1 calc R
C52 C -0.0070(4) -0.35167(13) 0.21976(14) 0.0315(8) Uani 1 1 d .
C53 C -0.0077(4) -0.31540(13) 0.26254(15) 0.0310(8) Uani 1 1 d .
H53 H -0.0470 -0.2830 0.2520 0.037 Uiso 1 1 d R
C54 C 0.0463(4) -0.32545(13) 0.31837(14) 0.0295(8) Uani 1 1 d .
H54 H 0.0444 -0.2989 0.3424 0.035 Uiso 1 1 d R
C55 C 0.1048(4) -0.37357(13) 0.34168(14) 0.0300(8) Uani 1 1 d .
C56 C 0.2366(4) -0.37531(14) 0.38956(14) 0.0347(8) Uani 1 1 d .
H56 H 0.2905 -0.3457 0.4050 0.042 Uiso 1 1 calc R
C57 C 0.2884(5) -0.42012(15) 0.41436(15) 0.0388(9) Uani 1 1 d .
H57 H 0.3774 -0.4209 0.4467 0.047 Uiso 1 1 calc R
C58 C 0.2126(5) -0.46326(14) 0.39268(14) 0.0350(8) Uani 1 1 d .
H58 H 0.2478 -0.4937 0.4103 0.042 Uiso 1 1 calc R
C59 C 0.0861(4) -0.46259(13) 0.34549(14) 0.0320(8) Uani 1 1 d .
H59 H 0.0346 -0.4926 0.3303 0.038 Uiso 1 1 calc R
C60 C 0.0330(4) -0.41828(13) 0.31982(13) 0.0268(7) Uani 1 1 d .

loop_
_atom_site_aniso_label
_atom_site_aniso_U_11
_atom_site_aniso_U_22
_atom_site_aniso_U_33
_atom_site_aniso_U_23
_atom_site_aniso_U_13
_atom_site_aniso_U_12
Rh1 0.02370(14) 0.02356(16) 0.03314(16) 0.00170(11) 0.00825(11) 0.00020(11)
Rh2 0.02299(14) 0.02308(16) 0.03292(16) 0.00101(11) 0.00766(11) -0.00002(11)
Cl1 0.0230(4) 0.0222(4) 0.0552(6) -0.0029(4) 0.0067(4) 0.0015(3)
Cl2 0.0283(4) 0.0225(4) 0.0598(6) 0.0060(4) 0.0209(4) 0.0024(3)
P1 0.0221(4) 0.0247(5) 0.0319(5) 0.0010(4) 0.0079(4) 0.0005(3)
P2 0.0227(4) 0.0241(5) 0.0294(5) 0.0004(4) 0.0059(4) -0.0010(3)
N1 0.0252(14) 0.0277(16) 0.0322(15) 0.0001(13) 0.0056(12) 0.0010(12)
N2 0.0268(14) 0.0271(16) 0.0304(15) 0.0000(12) 0.0057(12) -0.0019(12)
C1 0.051(2) 0.038(2) 0.043(2) 0.0011(18) 0.0161(19) 0.0049(19)
C2 0.069(3) 0.053(3) 0.054(3) -0.009(2) 0.012(2) 0.013(2)
C3 0.077(3) 0.079(4) 0.035(2) 0.004(2) 0.012(2) 0.019(3)
C4 0.054(3) 0.080(4) 0.038(2) 0.019(2) 0.017(2) 0.015(3)
C5 0.036(2) 0.054(3) 0.044(2) 0.015(2) 0.0124(18) 0.0035(19)
C6 0.0273(18) 0.043(2) 0.036(2) 0.0082(17) 0.0114(16) 0.0112(16)
C7 0.0274(17) 0.0288(19) 0.039(2) 0.0060(16) 0.0118(15) 0.0040(15)
C8 0.0295(18) 0.037(2) 0.049(2) 0.0103(18) 0.0153(17) -0.0009(16)
C9 0.0222(17) 0.035(2) 0.053(2) 0.0023(18) 0.0067(17) -0.0028(16)
C10 0.0226(16) 0.0225(18) 0.047(2) 0.0024(16) 0.0019(15) 0.0040(14)
C11 0.0208(16) 0.040(2) 0.041(2) -0.0084(18) 0.0003(15) 0.0025(16)
C12 0.031(2) 0.042(2) 0.063(3) -0.015(2) -0.0007(19) 0.0009(18)
C13 0.045(3) 0.076(4) 0.070(3) -0.040(3) -0.006(2) 0.007(3)
C14 0.054(3) 0.102(5) 0.043(3) -0.027(3) -0.007(2) 0.010(3)
C15 0.064(3) 0.082(4) 0.041(3) -0.001(2) 0.012(2) 0.009(3)
C16 0.046(2) 0.049(3) 0.038(2) -0.0046(19) 0.0091(18) 0.004(2)
C17 0.0255(17) 0.033(2) 0.0341(19) 0.0002(16) 0.0085(15) 0.0027(15)
C18 0.0291(18) 0.040(2) 0.039(2) 0.0074(18) 0.0097(16) 0.0082(16)
C19 0.040(2) 0.056(3) 0.034(2) 0.0070(19) 0.0054(17) 0.017(2)
C20 0.041(2) 0.062(3) 0.037(2) -0.009(2) -0.0017(18) 0.013(2)
C21 0.0322(19) 0.042(2) 0.048(2) -0.011(2) 0.0011(18) -0.0002(18)
C22 0.0226(16) 0.035(2) 0.038(2) -0.0037(17) 0.0074(15) 0.0025(15)
C23 0.0217(16) 0.0267(19) 0.041(2) -0.0004(16) 0.0047(15) -0.0001(14)
C24 0.0264(17) 0.030(2) 0.045(2) 0.0067(17) 0.0117(16) 0.0041(15)
C25 0.0193(15) 0.039(2) 0.0347(19) 0.0018(16) 0.0055(14) 0.0062(15)
C26 0.0316(19) 0.055(3) 0.038(2) 0.0056(19) 0.0137(16) 0.0103(18)
C27 0.038(2) 0.067(3) 0.029(2) 0.000(2) 0.0061(17) 0.016(2)
C28 0.032(2) 0.060(3) 0.047(2) -0.021(2) 0.0008(18) 0.013(2)
C29 0.0227(17) 0.041(2) 0.045(2) -0.0102(18) 0.0017(16) 0.0038(16)
C30 0.0227(16) 0.032(2) 0.0342(19) -0.0019(16) 0.0073(14) 0.0057(15)
C31 0.039(2) 0.038(2) 0.038(2) 0.0004(18) 0.0114(17) -0.0028(18)
C32 0.048(2) 0.055(3) 0.035(2) -0.006(2) 0.0049(18) -0.012(2)
C33 0.051(2) 0.062(3) 0.032(2) 0.010(2) 0.0059(18) -0.001(2)
C34 0.041(2) 0.043(2) 0.038(2) 0.0124(18) 0.0132(17) 0.0053(18)
C35 0.0336(19) 0.036(2) 0.037(2) -0.0021(16) 0.0111(16) 0.0013(16)
C36 0.0245(16) 0.0308(19) 0.0335(18) 0.0020(15) 0.0111(14) 0.0034(15)
C37 0.0283(17) 0.0304(19) 0.0318(18) -0.0007(15) 0.0094(15) -0.0029(15)
C38 0.0286(18) 0.044(2) 0.037(2) 0.0066(17) 0.0107(16) -0.0057(17)
C39 0.0247(17) 0.047(2) 0.035(2) -0.0028(18) 0.0042(15) -0.0070(16)
C40 0.0263(17) 0.0303(19) 0.0314(18) 0.0007(15) 0.0050(14) 0.0002(15)
C41 0.0235(16) 0.041(2) 0.0321(19) 0.0048(16) 0.0055(15) 0.0040(16)
C42 0.0329(19) 0.046(2) 0.036(2) 0.0025(18) 0.0041(16) -0.0002(17)
C43 0.050(2) 0.065(3) 0.037(2) 0.000(2) 0.0066(19) 0.004(2)
C44 0.065(3) 0.087(4) 0.034(2) 0.015(2) 0.010(2) 0.004(3)
C45 0.066(3) 0.053(3) 0.046(3) 0.019(2) 0.013(2) 0.001(2)
C46 0.050(2) 0.040(2) 0.039(2) 0.0054(18) 0.0113(19) 0.0025(19)
C47 0.0224(16) 0.035(2) 0.0332(19) -0.0010(16) 0.0049(14) 0.0022(15)
C48 0.0266(18) 0.038(2) 0.041(2) -0.0097(18) 0.0038(16) 0.0036(16)
C49 0.035(2) 0.063(3) 0.032(2) -0.008(2) 0.0067(17) 0.014(2)
C50 0.051(2) 0.062(3) 0.036(2) 0.009(2) 0.0197(19) 0.011(2)
C51 0.040(2) 0.045(2) 0.046(2) 0.0126(19) 0.0204(18) 0.0063(18)
C52 0.0238(16) 0.035(2) 0.039(2) 0.0012(17) 0.0141(15) 0.0026(15)
C53 0.0243(17) 0.0255(18) 0.045(2) 0.0039(16) 0.0127(16) 0.0010(14)
C54 0.0234(16) 0.0265(19) 0.040(2) -0.0045(16) 0.0094(15) -0.0020(14)
C55 0.0226(16) 0.032(2) 0.0365(19) 0.0017(16) 0.0092(14) 0.0021(15)
C56 0.0278(18) 0.039(2) 0.037(2) -0.0059(17) 0.0049(15) 0.0000(16)
C57 0.0333(19) 0.049(2) 0.033(2) 0.0012(18) 0.0056(16) 0.0094(18)
C58 0.037(2) 0.031(2) 0.037(2) 0.0092(17) 0.0094(16) 0.0107(17)
C59 0.0295(17) 0.0274(19) 0.041(2) -0.0008(16) 0.0114(16) -0.0001(15)
C60 0.0184(15) 0.0286(19) 0.0333(18) -0.0004(15) 0.0061(14) -0.0014(14)

loop_
_atom_type_symbol
_atom_type_description
_atom_type_scat_dispersion_real
_atom_type_scat_dispersion_imag
_atom_type_scat_source
C C 0.0033 0.0016 'International Tables Vol C Tables 4.2.6.8 and 6.1.1.4'
H H 0.0000 0.0000 'International Tables Vol C Tables 4.2.6.8 and 6.1.1.4'
Cl Cl 0.1484 0.1585 'International Tables Vol C Tables 4.2.6.8 and 6.1.1.4'
N N 0.0061 0.0033 'International Tables Vol C Tables 4.2.6.8 and 6.1.1.4'
P P 0.1023 0.0942 'International Tables Vol C Tables 4.2.6.8 and 6.1.1.4'
Rh Rh -1.1178 0.9187 'International Tables Vol C Tables 4.2.6.8 and 6.1.1.4'

loop_
_geom_angle_atom_site_label_1
_geom_angle_atom_site_label_2
_geom_angle_atom_site_label_3
_geom_angle
C24 Rh1 C23 38.59(14)
C24 Rh1 P1 91.55(10)
C23 Rh1 P1 90.15(10)
C24 Rh1 Cl1 153.35(11)
C23 Rh1 Cl1 167.79(10)
P1 Rh1 Cl1 91.54(3)
C24 Rh1 Cl2 91.32(10)
C23 Rh1 Cl2 91.23(10)
P1 Rh1 Cl2 176.82(3)
Cl1 Rh1 Cl2 86.51(3)
C24 Rh1 H23 56.4
C23 Rh1 H23 25.4
P1 Rh1 H23 110.2
Cl1 Rh1 H23 144.9
Cl2 Rh1 H23 70.4
C24 Rh1 H24 25.3
C23 Rh1 H24 55.8
P1 Rh1 H24 113.0
Cl1 Rh1 H24 133.7
Cl2 Rh1 H24 70.1
H23 Rh1 H24 63.1
C54 Rh2 C53 38.90(13)
C54 Rh2 P2 91.56(10)
C53 Rh2 P2 90.11(10)
C54 Rh2 Cl2 156.67(10)
C53 Rh2 Cl2 163.43(10)
P2 Rh2 Cl2 93.72(3)
C54 Rh2 Cl1 88.29(10)
C53 Rh2 Cl1 89.29(10)
P2 Rh2 Cl1 179.22(4)
Cl2 Rh2 Cl1 86.72(3)
C54 Rh2 H53 56.6
C53 Rh2 H53 25.4
P2 Rh2 H53 110.2
Cl2 Rh2 H53 140.5
Cl1 Rh2 H53 69.1
C54 Rh2 H54 25.4
C53 Rh2 H54 56.3
P2 Rh2 H54 113.0
Cl2 Rh2 H54 135.2
Cl1 Rh2 H54 67.1
H53 Rh2 H54 63.6
Rh1 Cl1 Rh2 89.38(3)
Rh2 Cl2 Rh1 88.92(3)
N1 P1 C10 103.34(15)
N1 P1 C7 103.85(15)
C10 P1 C7 92.63(17)
N1 P1 Rh1 111.89(10)
C10 P1 Rh1 121.33(12)
C7 P1 Rh1 120.66(12)
N2 P2 C40 102.99(15)
N2 P2 C37 102.60(15)
C40 P2 C37 92.88(16)
N2 P2 Rh2 111.62(10)
C40 P2 Rh2 120.86(12)
C37 P2 Rh2 122.48(12)
C17 N1 C30 113.3(3)
C17 N1 P1 110.9(2)
C30 N1 P1 110.7(2)
C47 N2 C60 112.7(3)
C47 N2 P2 111.4(2)
C60 N2 P2 111.0(2)
C2 C1 C6 120.3(4)
C2 C1 H1 119.9
C6 C1 H1 119.9
C3 C2 C1 120.3(5)
C3 C2 H2 119.8
C1 C2 H2 119.8
C2 C3 C4 119.5(4)
C2 C3 H3 120.2
C4 C3 H3 120.2
C5 C4 C3 120.5(4)
C5 C4 H4 119.7
C3 C4 H4 119.7
C4 C5 C6 121.1(4)
C4 C5 H5 119.5
C6 C5 H5 119.5
C5 C6 C1 118.2(4)
C5 C6 C7 119.2(4)
C1 C6 C7 122.6(3)
C8 C7 C6 126.1(3)
C8 C7 P1 107.1(3)
C6 C7 P1 126.9(3)
C7 C8 C9 116.4(3)
C7 C8 H8 121.8
C9 C8 H8 121.8
C10 C9 C8 116.1(3)
C10 C9 H9 121.9
C8 C9 H9 121.9
C9 C10 C11 126.9(3)
C9 C10 P1 107.6(3)
C11 C10 P1 125.5(3)
C12 C11 C16 119.0(4)
C12 C11 C10 118.8(4)
C16 C11 C10 122.1(3)
C11 C12 C13 119.8(5)
C11 C12 H12 120.1
C13 C12 H12 120.1
C14 C13 C12 120.2(5)
C14 C13 H13 119.9
C12 C13 H13 119.9
C13 C14 C15 120.7(5)
C13 C14 H14 119.6
C15 C14 H14 119.6
C16 C15 C14 120.0(5)
C16 C15 H15 120.0
C14 C15 H15 120.0
C15 C16 C11 120.2(4)
C15 C16 H16 119.9
C11 C16 H16 119.9
C22 C17 C18 121.4(3)
C22 C17 N1 121.0(3)
C18 C17 N1 117.4(3)
C19 C18 C17 119.6(4)
C19 C18 H18 120.2
C17 C18 H18 120.2
C20 C19 C18 120.3(4)
C20 C19 H19 119.8
C18 C19 H19 119.8
C19 C20 C21 119.7(4)
C19 C20 H20 120.1
C21 C20 H20 120.1
C20 C21 C22 121.6(4)
C20 C21 H21 119.2
C22 C21 H21 119.2
C17 C22 C21 117.3(3)
C17 C22 C23 123.0(3)
C21 C22 C23 119.7(3)
C24 C23 C22 124.0(3)
C24 C23 Rh1 70.45(19)
C22 C23 Rh1 120.3(2)
C24 C23 H23 118.0
C22 C23 H23 118.0
Rh1 C23 H23 79.7
C23 C24 C25 125.6(3)
C23 C24 Rh1 71.0(2)
C25 C24 Rh1 117.5(2)
C23 C24 H24 117.2
C25 C24 H24 117.3
Rh1 C24 H24 81.5
C30 C25 C26 117.6(4)
C30 C25 C24 122.8(3)
C26 C25 C24 119.7(4)
C27 C26 C25 121.3(4)
C27 C26 H26 119.3
C25 C26 H26 119.3
C26 C27 C28 120.4(4)
C26 C27 H27 119.8
C28 C27 H27 119.8
C27 C28 C29 119.9(4)
C27 C28 H28 120.1
C29 C28 H28 120.1
C28 C29 C30 119.5(4)
C28 C29 H29 120.2
C30 C29 H29 120.2
C29 C30 C25 121.2(3)
C29 C30 N1 117.8(3)
C25 C30 N1 120.9(3)
C36 C31 C32 120.8(4)
C36 C31 H31 119.6
C32 C31 H31 119.6
C33 C32 C31 120.6(4)
C33 C32 H32 119.7
C31 C32 H32 119.7
C32 C33 C34 120.4(4)
C32 C33 H33 119.8
C34 C33 H33 119.8
C35 C34 C33 119.7(4)
C35 C34 H34 120.1
C33 C34 H34 120.1
C34 C35 C36 121.1(4)
C34 C35 H35 119.4
C36 C35 H35 119.4
C31 C36 C35 117.3(3)
C31 C36 C37 122.1(3)
C35 C36 C37 120.6(3)
C38 C37 C36 126.6(3)
C38 C37 P2 107.3(3)
C36 C37 P2 126.0(2)
C37 C38 C39 116.1(3)
C37 C38 H38 122.0
C39 C38 H38 122.0
C40 C39 C38 116.5(3)
C40 C39 H39 121.7
C38 C39 H39 121.7
C39 C40 C41 125.8(3)
C39 C40 P2 107.2(3)
C41 C40 P2 127.0(3)
C42 C41 C46 118.4(3)
C42 C41 C40 120.5(3)
C46 C41 C40 121.1(3)
C41 C42 C43 121.6(4)
C41 C42 H42 119.2
C43 C42 H42 119.2
C42 C43 C44 119.6(4)
C42 C43 H43 120.2
C44 C43 H43 120.2
C43 C44 C45 120.0(4)
C43 C44 H44 120.0
C45 C44 H44 120.0
C44 C45 C46 119.7(4)
C44 C45 H45 120.1
C46 C45 H45 120.1
C45 C46 C41 120.6(4)
C45 C46 H46 119.7
C41 C46 H46 119.7
C48 C47 C52 120.4(3)
C48 C47 N2 118.5(3)
C52 C47 N2 121.0(3)
C49 C48 C47 119.8(4)
C49 C48 H48 120.1
C47 C48 H48 120.1
C48 C49 C50 121.0(4)
C48 C49 H49 119.5
C50 C49 H49 119.5
C51 C50 C49 119.1(4)
C51 C50 H50 120.4
C49 C50 H50 120.4
C50 C51 C52 121.7(4)
C50 C51 H51 119.1
C52 C51 H51 119.1
C47 C52 C51 117.9(3)
C47 C52 C53 122.5(3)
C51 C52 C53 119.6(3)
C54 C53 C52 124.6(3)
C54 C53 Rh2 70.05(19)
C52 C53 Rh2 120.4(2)
C54 C53 H53 117.7
C52 C53 H53 117.7
Rh2 C53 H53 79.8
C53 C54 C55 125.0(3)
C53 C54 Rh2 71.06(18)
C55 C54 Rh2 118.1(2)
C53 C54 H54 117.5
C55 C54 H54 117.5
Rh2 C54 H54 80.9
C60 C55 C56 117.7(3)
C60 C55 C54 123.6(3)
C56 C55 C54 118.8(3)
C57 C56 C55 120.3(3)
C57 C56 H56 119.9
C55 C56 H56 119.9
C58 C57 C56 120.7(3)
C58 C57 H57 119.6
C56 C57 H57 119.6
C57 C58 C59 120.0(3)
C57 C58 H58 120.0
C59 C58 H58 120.0
C58 C59 C60 120.2(3)
C58 C59 H59 119.9
C60 C59 H59 119.9
C59 C60 C55 121.0(3)
C59 C60 N2 118.7(3)
C55 C60 N2 120.2(3)

loop_
_geom_bond_atom_site_label_1
_geom_bond_atom_site_label_2
_geom_bond_distance
Rh1 C24 2.128(3)
Rh1 C23 2.134(3)
Rh1 P1 2.1454(9)
Rh1 Cl1 2.3799(9)
Rh1 Cl2 2.4777(9)
Rh1 H23 2.1749
Rh1 H24 2.1978
Rh2 C54 2.124(3)
Rh2 C53 2.137(3)
Rh2 P2 2.1555(9)
Rh2 Cl2 2.3853(9)
Rh2 Cl1 2.4635(9)
Rh2 H53 2.1797
Rh2 H54 2.1851
P1 N1 1.726(3)
P1 C10 1.819(3)
P1 C7 1.831(4)
P2 N2 1.724(3)
P2 C40 1.822(3)
P2 C37 1.823(4)
N1 C17 1.439(4)
N1 C30 1.451(4)
N2 C47 1.447(4)
N2 C60 1.462(4)
C1 C2 1.404(6)
C1 C6 1.406(6)
C1 H1 0.9500
C2 C3 1.378(7)
C2 H2 0.9500
C3 C4 1.389(7)
C3 H3 0.9500
C4 C5 1.384(6)
C4 H4 0.9500
C5 C6 1.392(5)
C5 H5 0.9500
C6 C7 1.457(5)
C7 C8 1.347(5)
C8 C9 1.445(5)
C8 H8 0.9500
C9 C10 1.349(5)
C9 H9 0.9500
C10 C11 1.476(5)
C11 C12 1.384(5)
C11 C16 1.404(6)
C12 C13 1.387(6)
C12 H12 0.9500
C13 C14 1.365(7)
C13 H13 0.9500
C14 C15 1.374(7)
C14 H14 0.9500
C15 C16 1.368(6)
C15 H15 0.9500
C16 H16 0.9500
C17 C22 1.391(5)
C17 C18 1.393(5)
C18 C19 1.389(5)
C18 H18 0.9500
C19 C20 1.375(6)
C19 H19 0.9500
C20 C21 1.387(6)
C20 H20 0.9500
C21 C22 1.406(5)
C21 H21 0.9500
C22 C23 1.471(5)
C23 C24 1.408(5)
C23 H23 0.9499
C24 C25 1.476(5)
C24 H24 0.9501
C25 C30 1.397(5)
C25 C26 1.399(5)
C26 C27 1.366(6)
C26 H26 0.9500
C27 C28 1.383(6)
C27 H27 0.9500
C28 C29 1.384(6)
C28 H28 0.9500
C29 C30 1.387(5)
C29 H29 0.9500
C31 C36 1.384(5)
C31 C32 1.395(5)
C31 H31 0.9500
C32 C33 1.341(6)
C32 H32 0.9500
C33 C34 1.382(6)
C33 H33 0.9500
C34 C35 1.375(5)
C34 H34 0.9500
C35 C36 1.405(5)
C35 H35 0.9500
C36 C37 1.461(5)
C37 C38 1.345(5)
C38 C39 1.451(5)
C38 H38 0.9500
C39 C40 1.343(5)
C39 H39 0.9500
C40 C41 1.459(5)
C41 C42 1.383(5)
C41 C46 1.398(5)
C42 C43 1.387(5)
C42 H42 0.9500
C43 C44 1.388(7)
C43 H43 0.9500
C44 C45 1.389(7)
C44 H44 0.9500
C45 C46 1.397(5)
C45 H45 0.9500
C46 H46 0.9500
C47 C48 1.391(5)
C47 C52 1.398(5)
C48 C49 1.381(5)
C48 H48 0.9500
C49 C50 1.387(6)
C49 H49 0.9500
C50 C51 1.366(6)
C50 H50 0.9500
C51 C52 1.412(5)
C51 H51 0.9500
C52 C53 1.473(5)
C53 C54 1.419(5)
C53 H53 0.9500
C54 C55 1.464(5)
C54 H54 0.9500
C55 C60 1.398(5)
C55 C56 1.407(5)
C56 C57 1.388(5)
C56 H56 0.9500
C57 C58 1.370(5)
C57 H57 0.9500
C58 C59 1.372(5)
C58 H58 0.9500
C59 C60 1.386(5)
C59 H59 0.9500
